data_2000158
loop_
_publ_author_name
'Mori, Y.'
'Maeda, K.'

_publ_section_title
;
 2,4,4,6-Tetraphenyl-3(4<i>H</i>)-pyridinone
;
_journal_issue 12
_journal_name_full 'Acta Crystallographica Section C'
_journal_page_first 2682
_journal_page_last 2683
_journal_paper_doi 10.1107/S0108270191007485
_journal_volume 47
_journal_year 1991
_chemical_formula_sum 'C29 H21 N O'
_chemical_formula_weight 399.49
_symmetry_cell_setting monoclinic
_symmetry_space_group_name_Hall '-P 2yab'
_symmetry_space_group_name_H-M 'P 1 21/a 1'
_cell_angle_alpha 90
_cell_angle_beta 95.20(2)
_cell_angle_gamma 90
_cell_formula_units_Z 4
_cell_length_a 21.713(5)
_cell_length_b 13.524(4)
_cell_length_c 7.259(2)
_cell_volume 2122.8(10)
_diffrn_radiation_type Mo
_diffrn_radiation_wavelength 0.71073
_exptl_absorpt_coefficient_mu 0.041
_exptl_crystal_density_diffrn 1.250
_exptl_crystal_F_000 840
_cod_data_source_file as0496.cif
_cod_data_source_block as0496a
_cod_original_cell_volume 2123.0(11)
_cod_original_formula_sum 'C29 H21 N1 O1'
_cod_database_code 2000158

loop_
_atom_site_label
_atom_site_fract_x
_atom_site_fract_y
_atom_site_fract_z
N(1) .92160(10) .2897(2) .2946(4)
C(2) .9385(2) .2190(2) .1919(5)
C(3) .9216(2) .1136(2) .2326(5)
C(4) .85870(10) .1013(2) .3101(4)
C(5) .8518(2) .1851(2) .4446(5)
C(6) .8833(2) .2697(2) .4381(5)
O(7) .95610(10) .0455(2) .2110(4)
C(8) .9769(2) .2420(2) .0390(5)
C(9) .9997(2) .3372(3) .0215(6)
C(10) 1.0320(2) .3615(3) -.1262(7)
C(11) 1.0432(2) .2921(3) -.2569(7)
C(12) 1.0218(2) .1979(3) -.2414(6)
C(13) .9885(2) .1726(3) -.0948(5)
C(14) .81240(10) .1107(2) .1369(4)
C(15) .7702(2) .1883(3) .1141(5)
C(16) .7293(2) .1943(3) -.0434(6)
C(17) .7302(2) .1237(4) -.1790(6)
C(18) .7720(2) .0476(3) -.1605(6)
C(19) .8133(2) .0413(3) -.0047(5)
C(20) .85440(10) .0032(2) .4133(4)
C(21) .8063(2) -.0625(3) .3804(5)
C(22) .8037(2) -.1490(3) .4828(6)
C(23) .8491(2) -.1703(3) .6211(6)
C(24) .8975(2) -.1044(3) .6601(5)
C(25) .9000(2) -.0188(3) .5562(5)
C(26) .8773(2) .3523(2) .5704(5)
C(27) .8571(2) .3358(3) .7437(5)
C(28) .8492(2) .4138(3) .8623(6)
C(29) .8615(2) .5082(3) .8092(7)
C(30) .8820(3) .5248(3) .6413(8)
C(31) .8904(3) .4484(3) .5202(7)
H(5) .822(2) .176(3) .532(5)
H(9) .992(2) .382(3) .111(6)
H(10) 1.046(2) .427(3) -.141(6)
H(11) 1.061(3) .308(4) -.363(7)
H(12) 1.029(2) .147(4) -.346(7)
H(13) .973(2) .106(4) -.091(6)
H(15) .768(2) .239(3) .209(5)
H(16) .699(2) .248(3) -.060(5)
H(17) .703(2) .131(3) -.271(6)
H(18) .775(2) -.006(3) -.255(6)
H(19) .846(2) -.016(3) .006(5)
H(21) .773(2) -.046(3) .298(5)
H(22) .767(2) -.196(3) .448(6)
H(23) .848(2) -.230(3) .689(6)
H(24) .932(2) -.116(3) .754(6)
H(25) .936(2) .032(3) .587(5)
H(27) .846(2) .266(3) .778(5)
H(28) .833(2) .398(3) .986(6)
H(29) .855(2) .556(3) .902(6)
H(30) .896(2) .586(4) .600(7)
H(31) .908(2) .456(3) .404(6)

loop_
_geom_bond_atom_site_label_1
_geom_bond_atom_site_label_2
_geom_bond_distance
N(1) C(2) 1.287(4)
N(1) C(6) 1.417(4)
C(2) C(3) 1.508(5)
C(2) C(8) 1.480(5)
C(3) C(4) 1.532(5)
C(3) O(7) 1.207(4)
C(4) C(5) 1.512(5)
C(4) C(14) 1.543(5)
C(4) C(20) 1.531(4)
C(5) C(6) 1.337(5)
C(6) C(26) 1.486(5)
C(8) C(9) 1.389(6)
C(8) C(13) 1.390(5)
C(9) C(10) 1.373(7)
C(10) C(11) 1.371(7)
C(11) C(12) 1.365(7)
C(12) C(13) 1.382(6)
C(14) C(15) 1.393(5)
C(5) H(5) 0.96(4)
C(9) H(9) 0.91(4)
C(10) H(10) 0.94(4)
C(11) H(11) 0.92(6)
C(12) H(12) 1.05(5)
C(13) H(13) 0.97(5)
C(15) H(15) 0.98(4)
C(16) H(16) 0.98(4)
C(17) H(17) 0.85(5)
C(18) H(18) 1.00(4)
C(19) H(19) 1.05(4)
C(14) C(19) 1.393(5)
C(15) C(16) 1.386(6)
C(16) C(17) 1.373(7)
C(17) C(18) 1.370(7)
C(18) C(19) 1.381(6)
C(20) C(21) 1.376(5)
C(20) C(25) 1.400(5)
C(21) C(22) 1.389(6)
C(22) C(23) 1.372(6)
C(23) C(24) 1.388(6)
C(24) C(25) 1.385(6)
C(26) C(27) 1.387(5)
C(26) C(31) 1.386(7)
C(27) C(28) 1.382(6)
C(28) C(29) 1.366(7)
C(29) C(30) 1.353(8)
C(30) C(31) 1.380(9)
C(21) H(21) 0.92(4)
C(22) H(22) 1.03(4)
C(23) H(23) 0.94(4)
C(24) H(24) 0.98(5)
C(25) H(25) 1.04(4)
C(27) H(27) 1.01(4)
C(28) H(28) 1.02(5)
C(29) H(29) 0.96(5)
C(30) H(30) 0.94(5)
C(31) H(31) 0.97(4)
